data_7221670
loop_
_publ_author_name
'Zhu, Weiming'
'Kong, Fandong'
'Zhao, Chengying'
'Hao, Jie'
'Wang, Cong'
'Wang, Wei'
'Huang, Xiaolong'

_publ_section_title
;
 New \a-Glucosidase Inhibitors from a Marine Sponge-derived Fungus
 Aspergillus sp. OUCMDZ-1583
;
_journal_name_full 'RSC Adv.'
_journal_paper_doi 10.1039/C5RA11185D
_journal_year 2015
_chemical_formula_sum 'C10 H15 Cl O4'
_chemical_formula_weight 234.67
_chemical_name_systematic
; 
 ? 
;
_space_group_IT_number 146
_symmetry_cell_setting trigonal
_symmetry_space_group_name_Hall 'R 3'
_symmetry_space_group_name_H-M 'R 3 :H'
_atom_sites_solution_hydrogens geom
_atom_sites_solution_primary direct
_atom_sites_solution_secondary difmap
_audit_creation_method SHELXL-97
_audit_update_record
;
2014-04-03 deposited with the CCDC.
2015-07-27 downloaded from the CCDC.
;
_cell_angle_alpha 90.00
_cell_angle_beta 90.00
_cell_angle_gamma 120.00
_cell_formula_units_Z 9
_cell_length_a 24.752(2)
_cell_length_b 24.752(2)
_cell_length_c 5.0591(6)
_cell_measurement_reflns_used 1819
_cell_measurement_temperature 298(2)
_cell_measurement_theta_max 23.11
_cell_measurement_theta_min 2.851
_cell_volume 2684.3(4)
_computing_cell_refinement 'Bruker SMART'
_computing_data_collection 'Bruker SMART'
_computing_data_reduction 'Bruker SAINT'
_computing_molecular_graphics 'Bruker SHELXTL'
_computing_publication_material 'Bruker SHELXTL'
_computing_structure_refinement 'SHELXL-97 (Sheldrick, 1997)'
_computing_structure_solution 'SHELXS-97 (Sheldrick, 1990)'
_diffrn_ambient_temperature 298(2)
_diffrn_measured_fraction_theta_full 0.999
_diffrn_measured_fraction_theta_max 0.999
_diffrn_measurement_device_type 'CCD area detector'
_diffrn_measurement_method 'phi and omega scans'
_diffrn_radiation_monochromator graphite
_diffrn_radiation_source 'fine-focus sealed tube'
_diffrn_radiation_type MoK\a
_diffrn_radiation_wavelength 0.71073
_diffrn_reflns_av_R_equivalents 0.0307
_diffrn_reflns_av_sigmaI/netI 0.0427
_diffrn_reflns_limit_h_max 25
_diffrn_reflns_limit_h_min -29
_diffrn_reflns_limit_k_max 29
_diffrn_reflns_limit_k_min -21
_diffrn_reflns_limit_l_max 6
_diffrn_reflns_limit_l_min -6
_diffrn_reflns_number 4491
_diffrn_reflns_theta_full 25.01
_diffrn_reflns_theta_max 25.01
_diffrn_reflns_theta_min 2.85
_exptl_absorpt_coefficient_mu 0.313
_exptl_absorpt_correction_T_max 0.8985
_exptl_absorpt_correction_T_min 0.8644
_exptl_absorpt_correction_type multi-scan
_exptl_absorpt_process_details sadabs
_exptl_crystal_density_diffrn 1.307
_exptl_crystal_density_meas 0
_exptl_crystal_density_method 'not measured'
_exptl_crystal_F_000 1116
_exptl_crystal_size_max 0.48
_exptl_crystal_size_mid 0.37
_exptl_crystal_size_min 0.35
_refine_diff_density_max 0.164
_refine_diff_density_min -0.141
_refine_diff_density_rms 0.035
_refine_ls_abs_structure_details 'Flack H D (1983), Acta Cryst. A39, 876-881'
_refine_ls_abs_structure_Flack 0.05(7)
_refine_ls_extinction_method none
_refine_ls_goodness_of_fit_ref 1.052
_refine_ls_hydrogen_treatment mixed
_refine_ls_matrix_type full
_refine_ls_number_parameters 137
_refine_ls_number_reflns 2066
_refine_ls_number_restraints 1
_refine_ls_restrained_S_all 1.052
_refine_ls_R_factor_all 0.0532
_refine_ls_R_factor_gt 0.0378
_refine_ls_shift/su_max 0.001
_refine_ls_shift/su_mean 0.000
_refine_ls_structure_factor_coef Fsqd
_refine_ls_weighting_details 'calc w=1/[\s^2^(Fo^2^)+(0.0392P)^2^+0.4514P] where P=(Fo^2^+2Fc^2^)/3'
_refine_ls_weighting_scheme calc
_refine_ls_wR_factor_gt 0.0787
_refine_ls_wR_factor_ref 0.0865
_reflns_number_gt 1638
_reflns_number_total 2066
_reflns_threshold_expression >2sigma(I)
_cod_data_source_file c5ra11185d2.cif
_cod_data_source_block 140329d
_cod_depositor_comments
;
The following automatic conversions were performed:

'_symmetry_cell_setting' value 'Trigonal' changed to 'trigonal'
according to
/usr/data/users/saulius/crontab/automatic-downloads/rss-feeds/RSC/lib/dictionaries/cif_core.dic
dictionary named 'cif_core.dic' version 2.4.2 from 2011-04-26.

Automatic conversion script
Id: cif_fix_values 3271 2015-04-21 07:52:19Z andrius 

2018-03-15
Z value and formula fixed to values more according to usual
chemical conventions.                 miguel
;
_cod_original_formula_sum 'C90 H135 Cl9 O36'
_cod_original_formula_weight 2112.03
_cod_original_formula_units_Z 1
_cod_original_sg_symbol_H-M R3
_cod_database_code 7221670

loop_
_symmetry_equiv_pos_as_xyz
'x, y, z'
'-y, x-y, z'
'-x+y, -x, z'
'x+2/3, y+1/3, z+1/3'
'-y+2/3, x-y+1/3, z+1/3'
'-x+y+2/3, -x+1/3, z+1/3'
'x+1/3, y+2/3, z+2/3'
'-y+1/3, x-y+2/3, z+2/3'
'-x+y+1/3, -x+2/3, z+2/3'

loop_
_atom_site_label
_atom_site_type_symbol
_atom_site_fract_x
_atom_site_fract_y
_atom_site_fract_z
_atom_site_U_iso_or_equiv
_atom_site_adp_type
_atom_site_occupancy
_atom_site_symmetry_multiplicity
_atom_site_calc_flag
_atom_site_refinement_flags
Cl1 Cl 0.52980(4) 1.05892(4) -0.30262(18) 0.0660(3) Uani 1 1 d .
O3A O 0.57946(8) 0.97657(9) -0.0783(4) 0.0498(5) Uani 1 1 d .
H3A H 0.6134 1.0027 -0.0182 0.075 Uiso 1 1 d R
O5A O 0.39132(9) 0.98474(9) -0.1879(4) 0.0530(6) Uani 1 1 d .
H5A H 0.3904 1.0170 -0.1630 0.080 Uiso 1 1 d R
O6A O 0.35238(8) 0.92261(9) 0.3210(4) 0.0491(5) Uani 1 1 d .
H6A H 0.3718 0.9429 0.4506 0.074 Uiso 1 1 d R
O10A O 0.59302(8) 0.94435(11) 0.4341(5) 0.0576(6) Uani 1 1 d .
H10A H 0.5886 0.9523 0.5873 0.086 Uiso 1 1 d R
C1 C 0.43302(12) 0.89320(12) 0.2694(6) 0.0389(6) Uani 1 1 d .
C2 C 0.49483(12) 0.92054(12) 0.2267(6) 0.0386(6) Uani 1 1 d .
C3 C 0.53081(12) 0.97891(12) 0.0636(5) 0.0381(6) Uani 1 1 d .
H3 H 0.5492 1.0153 0.1810 0.046 Uiso 1 1 calc R
C4 C 0.48821(13) 0.98522(13) -0.1319(6) 0.0417(7) Uani 1 1 d .
H4 H 0.4744 0.9516 -0.2621 0.050 Uiso 1 1 calc R
C5 C 0.43183(13) 0.98035(12) 0.0015(6) 0.0408(7) Uani 1 1 d .
H5 H 0.4451 1.0141 0.1307 0.049 Uiso 1 1 calc R
C6 C 0.39430(12) 0.91808(12) 0.1410(6) 0.0400(7) Uani 1 1 d .
H6 H 0.3686 0.8877 0.0056 0.048 Uiso 1 1 calc R
C7 C 0.39807(14) 0.83690(14) 0.4343(8) 0.0599(9) Uani 1 1 d .
H7 H 0.4219 0.8256 0.5372 0.072 Uiso 1 1 calc R
C8 C 0.33758(17) 0.80108(15) 0.4529(10) 0.0806(12) Uani 1 1 d .
H8 H 0.3129 0.8110 0.3479 0.097 Uiso 1 1 calc R
C9 C 0.3047(2) 0.7453(2) 0.6297(12) 0.129(2) Uani 1 1 d .
H9A H 0.2834 0.7083 0.5240 0.194 Uiso 1 1 calc R
H9B H 0.2751 0.7495 0.7378 0.194 Uiso 1 1 calc R
H9C H 0.3347 0.7425 0.7406 0.194 Uiso 1 1 calc R
C10 C 0.53527(13) 0.89590(14) 0.3364(7) 0.0538(8) Uani 1 1 d .
H10B H 0.5131 0.8667 0.4781 0.065 Uiso 1 1 calc R
H10C H 0.5431 0.8735 0.1983 0.065 Uiso 1 1 calc R

loop_
_atom_site_aniso_label
_atom_site_aniso_U_11
_atom_site_aniso_U_22
_atom_site_aniso_U_33
_atom_site_aniso_U_23
_atom_site_aniso_U_13
_atom_site_aniso_U_12
Cl1 0.0688(6) 0.0578(5) 0.0689(5) 0.0152(5) 0.0106(5) 0.0297(4)
O3A 0.0305(10) 0.0572(12) 0.0575(14) -0.0126(10) 0.0015(9) 0.0187(9)
O5A 0.0586(12) 0.0486(11) 0.0683(15) -0.0106(11) -0.0180(11) 0.0391(10)
O6A 0.0348(10) 0.0630(13) 0.0580(14) -0.0080(10) -0.0032(9) 0.0307(10)
O10A 0.0388(11) 0.0892(16) 0.0529(13) -0.0107(12) -0.0055(10) 0.0381(12)
C1 0.0362(15) 0.0344(14) 0.0508(19) -0.0044(13) -0.0034(13) 0.0212(12)
C2 0.0342(15) 0.0372(14) 0.0462(18) -0.0098(13) -0.0043(12) 0.0193(13)
C3 0.0324(14) 0.0363(15) 0.0438(16) -0.0088(12) -0.0010(12) 0.0159(11)
C4 0.0460(16) 0.0368(15) 0.0458(17) -0.0057(13) -0.0021(13) 0.0234(13)
C5 0.0443(16) 0.0403(15) 0.0477(18) -0.0100(13) -0.0081(13) 0.0285(13)
C6 0.0326(14) 0.0415(15) 0.0493(18) -0.0077(14) -0.0040(13) 0.0211(12)
C7 0.0438(18) 0.0474(17) 0.093(3) 0.0091(18) 0.0032(18) 0.0265(16)
C8 0.051(2) 0.052(2) 0.132(3) 0.026(2) 0.017(2) 0.0197(17)
C9 0.082(3) 0.082(3) 0.213(7) 0.061(4) 0.050(4) 0.033(3)
C10 0.0436(18) 0.0560(18) 0.070(2) 0.0029(17) -0.0029(16) 0.0312(16)

loop_
_atom_type_symbol
_atom_type_description
_atom_type_scat_dispersion_real
_atom_type_scat_dispersion_imag
_atom_type_scat_source
C C 0.0033 0.0016 'International Tables Vol C Tables 4.2.6.8 and 6.1.1.4'
H H 0.0000 0.0000 'International Tables Vol C Tables 4.2.6.8 and 6.1.1.4'
O O 0.0106 0.0060 'International Tables Vol C Tables 4.2.6.8 and 6.1.1.4'
Cl Cl 0.1484 0.1585 'International Tables Vol C Tables 4.2.6.8 and 6.1.1.4'

loop_
_geom_angle_atom_site_label_1
_geom_angle_atom_site_label_2
_geom_angle_atom_site_label_3
_geom_angle
C3 O3A H3A 109.5
C5 O5A H5A 109.5
C6 O6A H6A 109.5
C10 O10A H10A 109.5
C2 C1 C7 123.2(2)
C2 C1 C6 121.1(2)
C7 C1 C6 115.7(2)
C1 C2 C3 123.2(2)
C1 C2 C10 123.6(3)
C3 C2 C10 113.2(2)
O3A C3 C2 110.0(2)
O3A C3 C4 108.8(2)
C2 C3 C4 110.4(2)
O3A C3 H3 109.2
C2 C3 H3 109.2
C4 C3 H3 109.2
C5 C4 C3 111.5(2)
C5 C4 Cl1 109.53(18)
C3 C4 Cl1 110.08(19)
C5 C4 H4 108.5
C3 C4 H4 108.5
Cl1 C4 H4 108.5
O5A C5 C4 110.6(2)
O5A C5 C6 107.0(2)
C4 C5 C6 111.3(2)
O5A C5 H5 109.3
C4 C5 H5 109.3
C6 C5 H5 109.3
O6A C6 C5 108.5(2)
O6A C6 C1 112.9(2)
C5 C6 C1 114.9(2)
O6A C6 H6 106.7
C5 C6 H6 106.7
C1 C6 H6 106.7
C8 C7 C1 127.8(3)
C8 C7 H7 116.1
C1 C7 H7 116.1
C7 C8 C9 125.3(4)
C7 C8 H8 117.4
C9 C8 H8 117.4
C8 C9 H9A 109.5
C8 C9 H9B 109.5
H9A C9 H9B 109.5
C8 C9 H9C 109.5
H9A C9 H9C 109.5
H9B C9 H9C 109.5
O10A C10 C2 112.2(2)
O10A C10 H10B 109.2
C2 C10 H10B 109.2
O10A C10 H10C 109.2
C2 C10 H10C 109.2
H10B C10 H10C 107.9

loop_
_geom_bond_atom_site_label_1
_geom_bond_atom_site_label_2
_geom_bond_distance
Cl1 C4 1.804(3)
O3A C3 1.428(3)
O3A H3A 0.8200
O5A C5 1.430(3)
O5A H5A 0.8200
O6A C6 1.427(3)
O6A H6A 0.8200
O10A C10 1.418(3)
O10A H10A 0.8200
C1 C2 1.345(4)
C1 C7 1.477(4)
C1 C6 1.520(4)
C2 C3 1.508(4)
C2 C10 1.514(4)
C3 C4 1.510(4)
C3 H3 0.9800
C4 C5 1.500(4)
C4 H4 0.9800
C5 C6 1.518(4)
C5 H5 0.9800
C6 H6 0.9800
C7 C8 1.307(5)
C7 H7 0.9300
C8 C9 1.498(6)
C8 H8 0.9300
C9 H9A 0.9600
C9 H9B 0.9600
C9 H9C 0.9600
C10 H10B 0.9700
C10 H10C 0.9700

loop_
_geom_torsion_atom_site_label_1
_geom_torsion_atom_site_label_2
_geom_torsion_atom_site_label_3
_geom_torsion_atom_site_label_4
_geom_torsion
C7 C1 C2 C3 -178.5(3)
C6 C1 C2 C3 3.4(4)
C7 C1 C2 C10 1.6(4)
C6 C1 C2 C10 -176.5(3)
C1 C2 C3 O3A -144.9(2)
C10 C2 C3 O3A 35.0(3)
C1 C2 C3 C4 -24.8(4)
C10 C2 C3 C4 155.0(2)
O3A C3 C4 C5 173.3(2)
C2 C3 C4 C5 52.4(3)
O3A C3 C4 Cl1 -65.0(2)
C2 C3 C4 Cl1 174.22(18)
C3 C4 C5 O5A -178.4(2)
Cl1 C4 C5 O5A 59.5(3)
C3 C4 C5 C6 -59.6(3)
Cl1 C4 C5 C6 178.28(19)
O5A C5 C6 O6A -74.9(3)
C4 C5 C6 O6A 164.1(2)
O5A C5 C6 C1 157.7(2)
C4 C5 C6 C1 36.7(3)
C2 C1 C6 O6A -134.3(2)
C7 C1 C6 O6A 47.5(3)
C2 C1 C6 C5 -9.2(4)
C7 C1 C6 C5 172.6(3)
C2 C1 C7 C8 -167.6(4)
C6 C1 C7 C8 10.6(5)
C1 C7 C8 C9 -178.3(4)
C1 C2 C10 O10A -137.9(3)
C3 C2 C10 O10A 42.2(4)
